data_7233771
loop_
_publ_author_name
'Jin-Xing Qiu'
'Ye-Xin Li'
'Xiao-Feng Yang'
'Yong Nie'
'Zhen-Wei Zhang'
'Zhong-He Chen'
'Guo-Xin Sun'

_publ_section_title
;
 Substitution degree engineering the crystal packing and optoelectronic
 properties of benzofuranvinyl-substituted benzene-cored derivatives
;
_journal_name_full 'Journal of Materials Chemistry C'
_journal_page_first 5954
_journal_page_last 5962
_journal_paper_doi 10.1039/C4TC00220B
_journal_volume 2
_journal_year 2014
_chemical_absolute_configuration unk
_chemical_formula_moiety 'C36 H24 O3'
_chemical_formula_sum 'C36 H24 O3'
_chemical_formula_weight 504.55
_space_group_crystal_system orthorhombic
_space_group_IT_number 19
_space_group_name_Hall 'P 2ac 2ab'
_space_group_name_H-M_alt 'P 21 21 21'
_atom_sites_solution_hydrogens geom
_atom_sites_solution_primary direct
_atom_sites_solution_secondary difmap
_cell_angle_alpha 90.00
_cell_angle_beta 90.00
_cell_angle_gamma 90.00
_cell_formula_units_Z 4
_cell_length_a 4.30313(16)
_cell_length_b 23.6764(9)
_cell_length_c 25.1955(9)
_cell_measurement_reflns_used 1732
_cell_measurement_temperature 174(70)
_cell_measurement_theta_max 69.5320
_cell_measurement_theta_min 3.9350
_cell_volume 2566.98(16)
_computing_cell_refinement
;
CrysAlisPro, Agilent Technologies,
Version 1.171.36.28 (release 01-02-2013 CrysAlis171 .NET)
(compiled Feb  1 2013,16:14:44)
;
_computing_data_collection
;
CrysAlisPro, Agilent Technologies,
Version 1.171.36.28 (release 01-02-2013 CrysAlis171 .NET)
(compiled Feb  1 2013,16:14:44)
;
_computing_data_reduction
;
CrysAlisPro, Agilent Technologies,
Version 1.171.36.28 (release 01-02-2013 CrysAlis171 .NET)
(compiled Feb  1 2013,16:14:44)
;
_computing_molecular_graphics
;
O. V. Dolomanov, L. J. Bourhis, R. J. Gildea, J. A. K. Howard and H. Puschmann,
OLEX2: a complete structure solution, refinement and analysis program.
J. Appl. Cryst. (2009). 42, 339-341.
;
_computing_publication_material
;
O. V. Dolomanov, L. J. Bourhis, R. J. Gildea, J. A. K. Howard and H. Puschmann,
OLEX2: a complete structure solution, refinement and analysis program.
J. Appl. Cryst. (2009). 42, 339-341.
;
_computing_structure_refinement
;
SHELXL, G.M. Sheldrick, Acta Cryst.
(2008). A64, 112-122
;
_computing_structure_solution
;
SHELXS, G.M. Sheldrick, Acta Cryst.
(2008). A64, 112-122
;
_diffrn_ambient_temperature 174(70)
_diffrn_detector_area_resol_mean 16.0355
_diffrn_measured_fraction_theta_full 0.9935
_diffrn_measured_fraction_theta_max 0.8347
_diffrn_measurement_details
;
#__ type_ start__ end____ width___ exp.time_
  1 omega  -37.00   16.00   0.5000    2.0000
omega____ theta____ kappa____ phi______ frames
    -      -42.5000   37.0000   30.0000 106
#__ type_ start__ end____ width___ exp.time_
  2 omega  -22.00    3.00   0.5000    2.0000
omega____ theta____ kappa____ phi______ frames
    -      -42.5000  125.0000 -150.0000 50
#__ type_ start__ end____ width___ exp.time_
  3 omega  -96.00  -70.00   0.5000    2.0000
omega____ theta____ kappa____ phi______ frames
    -      -42.5000  125.0000 -150.0000 52
#__ type_ start__ end____ width___ exp.time_
  4 omega -103.00  -24.00   0.5000    2.0000
omega____ theta____ kappa____ phi______ frames
    -      -42.5000  -37.0000   60.0000 158
#__ type_ start__ end____ width___ exp.time_
  5 omega   50.00   93.00   0.5000   65.0000
omega____ theta____ kappa____ phi______ frames
    -      109.2044  -25.0000  150.0000 86
#__ type_ start__ end____ width___ exp.time_
  6 omega   55.00  104.00   0.5000   65.0000
omega____ theta____ kappa____ phi______ frames
    -      109.2044  -50.0000  -30.0000 98
#__ type_ start__ end____ width___ exp.time_
  7 omega   73.00  116.00   0.5000   65.0000
omega____ theta____ kappa____ phi______ frames
    -      109.2044 -111.0000   30.0000 86
#__ type_ start__ end____ width___ exp.time_
  8 omega   42.00   69.00   0.5000   65.0000
omega____ theta____ kappa____ phi______ frames
    -      109.2044 -111.0000   30.0000 54
#__ type_ start__ end____ width___ exp.time_
  9 omega   47.00   88.00   0.5000   65.0000
omega____ theta____ kappa____ phi______ frames
    -      109.2044  -25.0000 -120.0000 82
#__ type_ start__ end____ width___ exp.time_
 10 omega   39.00   92.00   0.5000   65.0000
omega____ theta____ kappa____ phi______ frames
    -      109.2044  -37.0000 -150.0000 106
#__ type_ start__ end____ width___ exp.time_
 11 omega -115.00  -17.00   0.5000    2.0000
omega____ theta____ kappa____ phi______ frames
    -      -42.5000  -37.0000  -30.0000 196
#__ type_ start__ end____ width___ exp.time_
 12 omega -113.00  -21.00   0.5000    2.0000
omega____ theta____ kappa____ phi______ frames
    -      -42.5000  -50.0000 -120.0000 184
#__ type_ start__ end____ width___ exp.time_
 13 omega   59.00  127.00   0.5000    2.0000
omega____ theta____ kappa____ phi______ frames
    -       54.6022  175.0000  -24.0000 136
#__ type_ start__ end____ width___ exp.time_
 14 omega  104.00  130.00   0.5000    2.0000
omega____ theta____ kappa____ phi______ frames
    -       54.6022 -175.0000  -33.0000 52
#__ type_ start__ end____ width___ exp.time_
 15 omega   89.00  120.00   0.5000   65.0000
omega____ theta____ kappa____ phi______ frames
    -      109.2044  -77.0000   30.0000 62
;
_diffrn_measurement_device_type 'Xcalibur, Eos, Gemini'
_diffrn_measurement_method '\w scans'
_diffrn_orient_matrix_UB_11 -0.0270924000
_diffrn_orient_matrix_UB_12 -0.0327749000
_diffrn_orient_matrix_UB_13 0.0526049000
_diffrn_orient_matrix_UB_21 0.0890107000
_diffrn_orient_matrix_UB_22 -0.0549823000
_diffrn_orient_matrix_UB_23 -0.0289488000
_diffrn_orient_matrix_UB_31 0.3457844000
_diffrn_orient_matrix_UB_32 0.0116149000
_diffrn_orient_matrix_UB_33 0.0115423000
_diffrn_radiation_monochromator graphite
_diffrn_radiation_type 'Cu K\a'
_diffrn_radiation_wavelength 1.5418
_diffrn_reflns_av_R_equivalents 0.0484
_diffrn_reflns_av_unetI/netI 0.0788
_diffrn_reflns_limit_h_max 5
_diffrn_reflns_limit_h_min -3
_diffrn_reflns_limit_k_max 28
_diffrn_reflns_limit_k_min -22
_diffrn_reflns_limit_l_max 29
_diffrn_reflns_limit_l_min -20
_diffrn_reflns_number 7661
_diffrn_reflns_theta_full 66.58
_diffrn_reflns_theta_max 66.58
_diffrn_reflns_theta_min 3.73
_diffrn_source 'Enhance (Cu) X-ray Source'
_exptl_absorpt_coefficient_mu 0.649
_exptl_absorpt_correction_T_max 1.00000
_exptl_absorpt_correction_T_min 0.37072
_exptl_absorpt_correction_type multi-scan
_exptl_absorpt_process_details
;
CrysAlisPro, Agilent Technologies,
Version 1.171.36.28 (release 01-02-2013 CrysAlis171 .NET)
(compiled Feb  1 2013,16:14:44)
Empirical absorption correction using spherical harmonics,
 implemented in SCALE3 ABSPACK scaling algorithm.
;
_exptl_crystal_density_diffrn 1.306
_exptl_crystal_density_method 'not measured'
_exptl_crystal_F_000 1056
_exptl_crystal_size_max 0.38
_exptl_crystal_size_mid 0.24
_exptl_crystal_size_min 0.18
_refine_diff_density_max 0.486
_refine_diff_density_min -0.296
_refine_diff_density_rms 0.110
_refine_ls_abs_structure_details 'Flack H D (1983), Acta Cryst. A39, 876-881'
_refine_ls_abs_structure_Flack 0.6(9)
_refine_ls_extinction_method none
_refine_ls_goodness_of_fit_ref 1.061
_refine_ls_hydrogen_treatment mixed
_refine_ls_matrix_type full
_refine_ls_number_parameters 352
_refine_ls_number_reflns 3892
_refine_ls_number_restraints 0
_refine_ls_restrained_S_all 1.061
_refine_ls_R_factor_all 0.1454
_refine_ls_R_factor_gt 0.0985
_refine_ls_shift/su_max 0.001
_refine_ls_shift/su_mean 0.000
_refine_ls_structure_factor_coef Fsqd
_refine_ls_weighting_details 'calc w=1/[\s^2^(Fo^2^)+(0.1666P)^2^+0.1693P] where P=(Fo^2^+2Fc^2^)/3'
_refine_ls_weighting_scheme calc
_refine_ls_wR_factor_gt 0.2492
_refine_ls_wR_factor_ref 0.2878
_reflns_number_gt 2381
_reflns_number_total 3892
_reflns_threshold_expression >2sigma(I)
_cod_data_source_file 1000002.cif
_cod_data_source_block PCOD1000002
_cod_database_code 7233771
_reflns_odcompleteness_completeness 99.35
_reflns_odcompleteness_iscentric 1
_reflns_odcompleteness_theta 66.97
_olex2_refinement_description
;
1. Fixed Uiso
 At 1.2 times of:
  All C(H) groups
2.a Aromatic/amide H refined with riding coordinates:
 C1(H1), C6(H6), C7(H7), C10(H10), C11(H11), C12(H12), C19(H19), C22(H22),
 C23(H23), C24(H24), C25(H25), C26(H26), C27(H27), C28(H28), C29(H29), C30(H30),
  C32(H32), C33(H33), C34(H34), C35(H35), C36(H36), C37(H37), C38(H38), C39(H39)
;

loop_
_space_group_symop_id
_space_group_symop_operation_xyz
1 'x, y, z'
2 '-x+1/2, -y, z+1/2'
3 'x+1/2, -y+1/2, -z'
4 '-x, y+1/2, -z+1/2'

loop_
_atom_site_label
_atom_site_type_symbol
_atom_site_fract_x
_atom_site_fract_y
_atom_site_fract_z
_atom_site_U_iso_or_equiv
_atom_site_adp_type
_atom_site_occupancy
_atom_site_symmetry_multiplicity
_atom_site_calc_flag
_atom_site_refinement_flags
_atom_site_disorder_assembly
_atom_site_disorder_group
C1 C -0.0573(18) -0.0393(3) -0.1737(3) 0.0503(16) Uani 1 1 d . . .
H1 H -0.1904 -0.0709 -0.1787 0.060 Uiso 1 1 calc R . .
C2 C 0.1499(16) -0.0215(3) -0.3177(2) 0.0457(14) Uani 1 1 d . . .
C3 C 0.0847(15) -0.0175(3) -0.2217(3) 0.0464(15) Uani 1 1 d . . .
O4 O -0.3531(13) -0.09508(19) -0.08900(17) 0.0562(13) Uani 1 1 d . . .
C5 C 1.2357(16) 0.2383(2) -0.2449(3) 0.0493(16) Uani 1 1 d . . .
C6 C 0.0246(16) -0.0407(2) -0.2705(3) 0.0458(15) Uani 1 1 d . . .
H6 H -0.1126 -0.0721 -0.2719 0.055 Uiso 1 1 calc R . .
C7 C -0.030(2) -0.0221(3) -0.1242(3) 0.0611(19) Uani 1 1 d . . .
H7 H 0.1007 0.0096 -0.1181 0.073 Uiso 1 1 calc R . .
O8 O 1.0456(12) 0.18942(18) -0.2420(2) 0.0603(14) Uani 1 1 d . . .
C9 C 0.9292(19) 0.1807(3) -0.2924(3) 0.0597(19) Uani 1 1 d . . .
C10 C 0.3522(16) 0.0259(3) -0.3140(3) 0.0488(15) Uani 1 1 d . . .
H10 H 0.4433 0.0406 -0.3455 0.059 Uiso 1 1 calc R . .
C11 C 0.6360(18) 0.0990(3) -0.2605(3) 0.0533(17) Uani 1 1 d . . .
H11 H 0.7133 0.1067 -0.2259 0.064 Uiso 1 1 calc R . .
C12 C 0.0852(18) -0.0470(2) -0.3688(3) 0.0492(16) Uani 1 1 d . . .
H12 H 0.1922 -0.0318 -0.3985 0.059 Uiso 1 1 calc R . .
C13 C 1.2197(19) 0.2564(3) -0.2970(3) 0.0588(19) Uani 1 1 d . . .
C14 C -0.3689(19) -0.0740(4) -0.0005(3) 0.063(2) Uani 1 1 d . . .
C15 C -0.1595(19) -0.1133(3) -0.4297(3) 0.0565(17) Uani 1 1 d . . .
C16 C -0.1776(19) -0.0462(3) -0.0791(3) 0.0567(17) Uani 1 1 d . . .
C17 C 0.4191(15) 0.0511(3) -0.2658(3) 0.0484(15) Uani 1 1 d . . .
C18 C -0.108(3) -0.1200(3) -0.5165(3) 0.083(3) Uani 1 1 d . . .
C19 C 0.2934(15) 0.0304(3) -0.2198(3) 0.0489(15) Uani 1 1 d . . .
H19 H 0.3431 0.0473 -0.1867 0.059 Uiso 1 1 calc R . .
C20 C -0.466(2) -0.1110(3) -0.0411(3) 0.060(2) Uani 1 1 d . . .
O21 O -0.023(2) -0.08995(19) -0.47235(19) 0.084(2) Uani 1 1 d . . .
C22 C 1.3983(19) 0.2646(3) -0.2059(3) 0.064(2) Uani 1 1 d . . .
H22 H 1.4042 0.2503 -0.1707 0.076 Uiso 1 1 calc R . .
C23 C -0.649(3) -0.1574(3) -0.0310(3) 0.074(2) Uani 1 1 d . . .
H23 H -0.7105 -0.1825 -0.0584 0.088 Uiso 1 1 calc R . .
C24 C -0.1084(18) -0.0895(3) -0.3784(3) 0.0532(16) Uani 1 1 d . . .
H24 H -0.2198 -0.1050 -0.3492 0.064 Uiso 1 1 calc R . .
C25 C 1.020(2) 0.2193(3) -0.3262(3) 0.070(2) Uani 1 1 d . . .
H25 H 0.9642 0.2221 -0.3626 0.084 Uiso 1 1 calc R . .
C26 C 1.5541(18) 0.3131(4) -0.2199(4) 0.079(3) Uani 1 1 d . . .
H26 H 1.6721 0.3327 -0.1940 0.095 Uiso 1 1 calc R . .
C27 C -0.179(2) -0.0340(3) -0.0270(3) 0.066(2) Uani 1 1 d . . .
H27 H -0.0711 -0.0037 -0.0107 0.079 Uiso 1 1 calc R . .
C28 C 1.542(2) 0.3336(3) -0.2713(5) 0.081(3) Uani 1 1 d . . .
H28 H 1.6528 0.3671 -0.2799 0.098 Uiso 1 1 calc R . .
C29 C -0.739(3) -0.1659(5) 0.0213(4) 0.090(3) Uani 1 1 d . . .
H29 H -0.8681 -0.1971 0.0298 0.107 Uiso 1 1 calc R . .
C30 C 0.7319(19) 0.1318(3) -0.2988(3) 0.0565(18) Uani 1 1 d . . .
H30 H 0.6665 0.1228 -0.3338 0.068 Uiso 1 1 calc R . .
C31 C -0.299(2) -0.1653(5) -0.5016(4) 0.086(3) Uani 1 1 d . . .
C32 C -0.459(3) -0.0837(4) 0.0514(3) 0.081(3) Uani 1 1 d . . .
H32 H -0.3953 -0.0593 0.0793 0.097 Uiso 1 1 calc R . .
C33 C -0.128(5) -0.1475(4) -0.6053(4) 0.118(6) Uani 1 1 d . . .
H33 H -0.0675 -0.1419 -0.6412 0.142 Uiso 1 1 calc R . .
C34 C 1.374(2) 0.3071(3) -0.3103(4) 0.070(2) Uani 1 1 d . . .
H34 H 1.3612 0.3223 -0.3451 0.084 Uiso 1 1 calc R . .
C35 C -0.645(3) -0.1302(5) 0.0612(3) 0.090(3) Uani 1 1 d . . .
H35 H -0.7106 -0.1376 0.0965 0.107 Uiso 1 1 calc R . .
C36 C -0.322(3) -0.1593(5) -0.4449(4) 0.106(4) Uani 1 1 d . . .
H36 H -0.4340 -0.1838 -0.4219 0.127 Uiso 1 1 calc R . .
C37 C -0.025(5) -0.1108(4) -0.5673(3) 0.136(7) Uani 1 1 d . . .
H37 H 0.1014 -0.0795 -0.5766 0.164 Uiso 1 1 calc R . .
C38 C -0.315(3) -0.1919(6) -0.5925(4) 0.115(5) Uani 1 1 d . . .
H38 H -0.3881 -0.2160 -0.6200 0.138 Uiso 1 1 calc R . .
C39 C -0.402(4) -0.2028(7) -0.5407(5) 0.139(6) Uani 1 1 d . . .
H39 H -0.5265 -0.2346 -0.5320 0.167 Uiso 1 1 calc R . .

loop_
_atom_site_aniso_label
_atom_site_aniso_U_11
_atom_site_aniso_U_22
_atom_site_aniso_U_33
_atom_site_aniso_U_23
_atom_site_aniso_U_13
_atom_site_aniso_U_12
C1 0.055(4) 0.041(3) 0.055(4) 0.002(3) -0.015(3) 0.018(3)
C2 0.044(3) 0.047(3) 0.047(3) 0.000(3) -0.003(3) 0.013(3)
C3 0.038(3) 0.039(3) 0.061(4) 0.001(3) -0.008(3) 0.008(3)
O4 0.074(3) 0.049(2) 0.046(2) -0.0020(19) -0.007(2) 0.010(2)
C5 0.042(4) 0.033(3) 0.073(4) -0.005(3) 0.015(3) -0.004(3)
C6 0.046(3) 0.038(3) 0.054(4) 0.002(3) -0.014(3) 0.012(3)
C7 0.076(5) 0.056(4) 0.051(4) -0.006(3) -0.017(4) 0.010(4)
O8 0.051(3) 0.039(2) 0.090(4) 0.003(2) 0.008(3) 0.007(2)
C9 0.058(5) 0.052(4) 0.069(4) -0.012(3) -0.015(4) 0.016(4)
C10 0.045(3) 0.042(3) 0.059(4) 0.003(3) 0.007(3) 0.015(3)
C11 0.059(4) 0.048(3) 0.053(4) -0.009(3) 0.005(3) 0.013(3)
C12 0.060(4) 0.035(3) 0.053(3) 0.004(3) 0.002(3) 0.012(3)
C13 0.058(5) 0.046(3) 0.072(5) -0.015(3) 0.016(4) -0.005(3)
C14 0.055(4) 0.084(5) 0.049(4) 0.000(3) -0.002(4) 0.031(4)
C15 0.064(5) 0.057(4) 0.048(3) 0.007(3) -0.001(4) 0.008(4)
C16 0.059(4) 0.056(4) 0.055(4) -0.003(3) -0.008(4) 0.018(4)
C17 0.036(3) 0.043(3) 0.066(4) -0.011(3) 0.005(3) 0.014(3)
C18 0.153(10) 0.053(4) 0.041(4) 0.003(3) -0.018(5) 0.030(6)
C19 0.042(3) 0.042(3) 0.063(4) -0.006(3) -0.009(3) 0.013(3)
C20 0.072(5) 0.065(4) 0.044(3) 0.002(3) 0.000(3) 0.031(4)
O21 0.168(7) 0.040(2) 0.044(3) 0.003(2) 0.008(4) -0.007(4)
C22 0.054(5) 0.056(4) 0.080(5) -0.012(4) 0.001(4) 0.008(4)
C23 0.090(7) 0.054(4) 0.077(5) 0.007(4) 0.005(5) 0.020(5)
C24 0.054(4) 0.055(4) 0.051(4) 0.003(3) -0.001(3) 0.000(4)
C25 0.089(6) 0.045(3) 0.075(5) -0.003(3) -0.001(5) 0.009(4)
C26 0.036(4) 0.072(5) 0.130(8) -0.039(6) 0.009(5) -0.007(4)
C27 0.076(5) 0.065(4) 0.057(4) -0.009(3) -0.017(4) 0.011(4)
C28 0.066(5) 0.036(3) 0.142(9) -0.011(5) 0.029(6) -0.018(4)
C29 0.086(7) 0.099(7) 0.083(6) 0.033(6) 0.020(5) 0.028(6)
C30 0.068(5) 0.049(3) 0.053(4) -0.007(3) 0.003(4) 0.007(4)
C31 0.075(6) 0.123(8) 0.061(5) -0.024(5) -0.003(5) -0.020(6)
C32 0.095(7) 0.095(6) 0.052(4) -0.012(4) -0.007(5) 0.044(6)
C33 0.233(18) 0.069(5) 0.053(5) 0.005(4) 0.002(8) 0.053(9)
C34 0.079(6) 0.044(3) 0.087(5) 0.012(4) 0.019(5) 0.015(4)
C35 0.101(8) 0.124(8) 0.044(4) 0.005(5) 0.004(5) 0.052(7)
C36 0.116(9) 0.132(9) 0.070(6) -0.033(6) 0.024(6) -0.066(8)
C37 0.30(2) 0.051(4) 0.059(5) 0.002(4) 0.010(10) -0.021(9)
C38 0.106(9) 0.177(13) 0.062(6) -0.056(7) -0.022(6) 0.021(10)
C39 0.158(14) 0.173(13) 0.087(7) -0.058(8) 0.008(9) -0.048(12)

loop_
_atom_type_symbol
_atom_type_description
_atom_type_scat_dispersion_real
_atom_type_scat_dispersion_imag
_atom_type_scat_source
C C 0.0181 0.0091 'International Tables Vol C Tables 4.2.6.8 and 6.1.1.4'
H H 0.0000 0.0000 'International Tables Vol C Tables 4.2.6.8 and 6.1.1.4'
O O 0.0492 0.0322 'International Tables Vol C Tables 4.2.6.8 and 6.1.1.4'

loop_
_geom_angle_atom_site_label_1
_geom_angle_atom_site_label_2
_geom_angle_atom_site_label_3
_geom_angle
_geom_angle_site_symmetry_1
_geom_angle_site_symmetry_3
C3 C1 H1 115.0 . .
C7 C1 H1 115.0 . .
C7 C1 C3 129.9(7) . .
C6 C2 C10 116.2(6) . .
C6 C2 C12 123.6(6) . .
C10 C2 C12 120.2(6) . .
C6 C3 C1 121.8(6) . .
C6 C3 C19 117.4(6) . .
C19 C3 C1 120.8(6) . .
C20 O4 C16 105.3(6) . .
C13 C5 O8 105.7(6) . .
C22 C5 O8 129.5(7) . .
C22 C5 C13 124.8(7) . .
C2 C6 H6 117.7 . .
C3 C6 C2 124.5(6) . .
C3 C6 H6 117.7 . .
C1 C7 H7 116.8 . .
C1 C7 C16 126.3(8) . .
C16 C7 H7 116.8 . .
C9 O8 C5 106.6(6) . .
O8 C9 C30 115.9(7) . .
C25 C9 O8 112.7(7) . .
C25 C9 C30 131.3(8) . .
C2 C10 H10 119.2 . .
C17 C10 C2 121.6(6) . .
C17 C10 H10 119.2 . .
C17 C11 H11 116.9 . .
C30 C11 H11 116.9 . .
C30 C11 C17 126.2(7) . .
C2 C12 H12 116.7 . .
C24 C12 C2 126.6(6) . .
C24 C12 H12 116.7 . .
C5 C13 C25 109.1(7) . .
C5 C13 C34 117.7(7) . .
C34 C13 C25 132.9(8) . .
C20 C14 C27 104.0(6) . .
C32 C14 C20 120.1(9) . .
C32 C14 C27 135.9(9) . .
O21 C15 C24 119.6(7) . .
O21 C15 C36 109.4(7) . .
C36 C15 C24 131.0(7) . .
O4 C16 C7 115.4(6) . .
C27 C16 O4 110.3(7) . .
C27 C16 C7 134.2(8) . .
C10 C17 C11 122.8(6) . .
C19 C17 C10 120.4(6) . .
C19 C17 C11 116.7(6) . .
O21 C18 C31 109.7(7) . .
C37 C18 O21 128.2(10) . .
C37 C18 C31 122.0(9) . .
C3 C19 H19 120.1 . .
C17 C19 C3 119.9(6) . .
C17 C19 H19 120.1 . .
O4 C20 C14 111.6(8) . .
O4 C20 C23 126.3(7) . .
C23 C20 C14 122.0(7) . .
C15 O21 C18 108.5(7) . .
C5 C22 H22 121.7 . .
C5 C22 C26 116.7(8) . .
C26 C22 H22 121.7 . .
C20 C23 H23 121.6 . .
C20 C23 C29 116.8(9) . .
C29 C23 H23 121.6 . .
C12 C24 C15 124.0(7) . .
C12 C24 H24 118.0 . .
C15 C24 H24 118.0 . .
C9 C25 C13 105.8(8) . .
C9 C25 H25 127.1 . .
C13 C25 H25 127.1 . .
C22 C26 H26 119.5 . .
C22 C26 C28 121.0(8) . .
C28 C26 H26 119.5 . .
C14 C27 H27 125.7 . .
C16 C27 C14 108.7(7) . .
C16 C27 H27 125.7 . .
C26 C28 H28 119.0 . .
C34 C28 C26 121.9(7) . .
C34 C28 H28 119.0 . .
C23 C29 H29 119.2 . .
C35 C29 C23 121.7(11) . .
C35 C29 H29 119.2 . .
C9 C30 H30 117.3 . .
C11 C30 C9 125.3(7) . .
C11 C30 H30 117.3 . .
C18 C31 C36 103.2(8) . .
C39 C31 C18 118.9(10) . .
C39 C31 C36 137.8(12) . .
C14 C32 H32 121.2 . .
C14 C32 C35 117.6(9) . .
C35 C32 H32 121.2 . .
C37 C33 H33 119.5 . .
C38 C33 H33 119.5 . .
C38 C33 C37 121.1(10) . .
C13 C34 H34 121.1 . .
C28 C34 C13 117.8(8) . .
C28 C34 H34 121.1 . .
C29 C35 C32 121.9(9) . .
C29 C35 H35 119.0 . .
C32 C35 H35 119.0 . .
C15 C36 C31 109.0(9) . .
C15 C36 H36 125.5 . .
C31 C36 H36 125.5 . .
C18 C37 C33 118.7(12) . .
C18 C37 H37 120.6 . .
C33 C37 H37 120.6 . .
C33 C38 H38 119.1 . .
C33 C38 C39 121.8(11) . .
C39 C38 H38 119.1 . .
C31 C39 H39 121.2 . .
C38 C39 C31 117.6(13) . .
C38 C39 H39 121.2 . .

loop_
_geom_bond_atom_site_label_1
_geom_bond_atom_site_label_2
_geom_bond_distance
_geom_bond_site_symmetry_2
C1 H1 0.9500 .
C1 C3 1.451(10) .
C1 C7 1.317(9) .
C2 C6 1.382(9) .
C2 C10 1.425(10) .
C2 C12 1.450(9) .
C3 C6 1.370(9) .
C3 C19 1.447(9) .
O4 C16 1.404(9) .
O4 C20 1.354(8) .
C5 O8 1.419(8) .
C5 C13 1.382(10) .
C5 C22 1.357(11) .
C6 H6 0.9500 .
C7 H7 0.9500 .
C7 C16 1.421(11) .
O8 C9 1.378(9) .
C9 C25 1.308(11) .
C9 C30 1.445(11) .
C10 H10 0.9500 .
C10 C17 1.385(10) .
C11 H11 0.9500 .
C11 C17 1.474(10) .
C11 C30 1.307(10) .
C12 H12 0.9500 .
C12 C24 1.329(10) .
C13 C25 1.433(11) .
C13 C34 1.412(10) .
C14 C20 1.410(11) .
C14 C27 1.417(12) .
C14 C32 1.382(11) .
C15 O21 1.345(9) .
C15 C24 1.428(10) .
C15 C36 1.350(12) .
C16 C27 1.344(10) .
C17 C19 1.370(10) .
C18 O21 1.369(9) .
C18 C31 1.405(14) .
C18 C37 1.347(12) .
C19 H19 0.9500 .
C20 C23 1.377(12) .
C22 H22 0.9500 .
C22 C26 1.374(12) .
C23 H23 0.9500 .
C23 C29 1.388(12) .
C24 H24 0.9500 .
C25 H25 0.9500 .
C26 H26 0.9500 .
C26 C28 1.385(14) .
C27 H27 0.9500 .
C28 H28 0.9500 .
C28 C34 1.371(13) .
C29 H29 0.9500 .
C29 C35 1.372(15) .
C30 H30 0.9500 .
C31 C36 1.440(12) .
C31 C39 1.397(14) .
C32 H32 0.9500 .
C32 C35 1.384(15) .
C33 H33 0.9500 .
C33 C37 1.364(15) .
C33 C38 1.363(19) .
C34 H34 0.9500 .
C35 H35 0.9500 .
C36 H36 0.9500 .
C37 H37 0.9500 .
C38 H38 0.9500 .
C38 C39 1.382(16) .
C39 H39 0.9500 .

loop_
_geom_torsion_atom_site_label_1
_geom_torsion_atom_site_label_2
_geom_torsion_atom_site_label_3
_geom_torsion_atom_site_label_4
_geom_torsion
_geom_torsion_site_symmetry_1
_geom_torsion_site_symmetry_2
_geom_torsion_site_symmetry_3
_geom_torsion_site_symmetry_4
C1 C3 C6 C2 179.3(6) . . . .
C1 C3 C19 C17 -178.4(6) . . . .
C1 C7 C16 O4 4.0(11) . . . .
C1 C7 C16 C27 -179.1(8) . . . .
C2 C10 C17 C11 177.8(6) . . . .
C2 C10 C17 C19 0.7(9) . . . .
C2 C12 C24 C15 -179.2(7) . . . .
C3 C1 C7 C16 -179.7(7) . . . .
O4 C16 C27 C14 -2.2(9) . . . .
O4 C20 C23 C29 179.9(8) . . . .
C5 O8 C9 C25 -1.3(8) . . . .
C5 O8 C9 C30 178.8(6) . . . .
C5 C13 C25 C9 -1.2(10) . . . .
C5 C13 C34 C28 3.2(11) . . . .
C5 C22 C26 C28 0.4(12) . . . .
C6 C2 C10 C17 0.2(9) . . . .
C6 C2 C12 C24 3.3(11) . . . .
C6 C3 C19 C17 0.8(8) . . . .
C7 C1 C3 C6 -178.9(7) . . . .
C7 C1 C3 C19 0.2(10) . . . .
C7 C16 C27 C14 -179.2(8) . . . .
O8 C5 C13 C25 0.4(8) . . . .
O8 C5 C13 C34 176.0(6) . . . .
O8 C5 C22 C26 -177.5(6) . . . .
O8 C9 C25 C13 1.5(10) . . . .
O8 C9 C30 C11 6.3(11) . . . .
C10 C2 C6 C3 -0.6(9) . . . .
C10 C2 C12 C24 -176.7(7) . . . .
C10 C17 C19 C3 -1.2(9) . . . .
C11 C17 C19 C3 -178.4(5) . . . .
C12 C2 C6 C3 179.4(6) . . . .
C12 C2 C10 C17 -179.9(6) . . . .
C13 C5 O8 C9 0.5(7) . . . .
C13 C5 C22 C26 0.8(11) . . . .
C14 C20 C23 C29 1.1(13) . . . .
C14 C32 C35 C29 0.2(14) . . . .
C16 O4 C20 C14 -0.1(8) . . . .
C16 O4 C20 C23 -179.0(8) . . . .
C17 C11 C30 C9 175.9(7) . . . .
C18 C31 C36 C15 1.0(14) . . . .
C18 C31 C39 C38 -2(2) . . . .
C19 C3 C6 C2 0.2(9) . . . .
C20 O4 C16 C7 179.0(6) . . . .
C20 O4 C16 C27 1.4(8) . . . .
C20 C14 C27 C16 2.0(9) . . . .
C20 C14 C32 C35 -0.2(12) . . . .
C20 C23 C29 C35 -1.1(14) . . . .
O21 C15 C24 C12 -4.6(12) . . . .
O21 C15 C36 C31 -2.1(13) . . . .
O21 C18 C31 C36 0.4(13) . . . .
O21 C18 C31 C39 -177.4(11) . . . .
O21 C18 C37 C33 177.5(12) . . . .
C22 C5 O8 C9 179.0(7) . . . .
C22 C5 C13 C25 -178.2(7) . . . .
C22 C5 C13 C34 -2.6(11) . . . .
C22 C26 C28 C34 0.4(13) . . . .
C23 C29 C35 C32 0.5(16) . . . .
C24 C15 O21 C18 -179.8(7) . . . .
C24 C15 C36 C31 -179.7(9) . . . .
C25 C9 C30 C11 -173.5(9) . . . .
C25 C13 C34 C28 177.5(9) . . . .
C26 C28 C34 C13 -2.2(13) . . . .
C27 C14 C20 O4 -1.2(8) . . . .
C27 C14 C20 C23 177.8(8) . . . .
C27 C14 C32 C35 -177.8(9) . . . .
C30 C9 C25 C13 -178.6(8) . . . .
C30 C11 C17 C10 17.3(10) . . . .
C30 C11 C17 C19 -165.5(7) . . . .
C31 C18 O21 C15 -1.7(11) . . . .
C31 C18 C37 C33 -1(2) . . . .
C32 C14 C20 O4 -179.4(7) . . . .
C32 C14 C20 C23 -0.4(12) . . . .
C32 C14 C27 C16 179.9(9) . . . .
C33 C38 C39 C31 2(2) . . . .
C34 C13 C25 C9 -175.8(8) . . . .
C36 C15 O21 C18 2.4(11) . . . .
C36 C15 C24 C12 172.7(11) . . . .
C36 C31 C39 C38 -178.7(15) . . . .
C37 C18 O21 C15 179.5(13) . . . .
C37 C18 C31 C36 179.3(13) . . . .
C37 C18 C31 C39 1.5(19) . . . .
C37 C33 C38 C39 -2(2) . . . .
C38 C33 C37 C18 1(2) . . . .
C39 C31 C36 C15 178.2(16) . . . .
